data_3500159
loop_
_publ_author_name
'Junhui Luo'
'Guodong Li'

_publ_section_title
;
 CdO supercell for GSFE calculations with the (111) slip plane
;
_journal_name_full 'Personal communication to COD'
_journal_year 2026
_chemical_formula_iupac 'O12 Cd12'
_chemical_formula_moiety 'O12 Cd12'
_chemical_formula_sum 'Cd12 O12'
_chemical_formula_weight 1540.920
_space_group_crystal_system orthorhombic
_space_group_IT_number 1
_space_group_name_Hall 'P 1'
_space_group_name_H-M_alt 'P 1'
_symmetry_space_group_name_Hall 'P 1'
_symmetry_space_group_name_H-M 'P 1'
_cell_angle_alpha 90.0000
_cell_angle_beta 90.0000
_cell_angle_gamma 90.0000
_cell_formula_units_Z 1
_cell_length_a 5.8572
_cell_length_b 3.3817
_cell_length_c 16.5667
_cell_volume 328.141
_diffrn_measurement_device_type EDIT-ENTRY
_exptl_crystal_density_diffrn 7.7977
_exptl_crystal_density_method calculated
_exptl_crystal_description EDIT-ENTRY
_cod_data_source_file slipplane_111_.cif
_cod_data_source_block I
_cod_depositor_comments 'Add _publ_section_title'
_cod_original_cell_volume 328.1398
_cod_original_formula_sum 'O12 Cd12'
_cod_database_code 3500159

loop_
_space_group_symop_operation_xyz
+x,+y,+z

loop_
_atom_site_label
_atom_site_type_symbol
_atom_site_fract_x
_atom_site_fract_y
_atom_site_fract_z
O1 O 0.833333 0.500000 0.083333
O2 O 0.166667 0.500000 0.416667
O3 O 0.333333 0.000000 0.083333
O4 O 0.000000 0.000000 0.250000
O5 O 0.666667 0.000000 0.416667
O6 O 0.500000 0.500000 0.250000
O7 O 0.833333 0.500000 0.583333
O8 O 0.166667 0.500000 0.916667
O9 O 0.333333 0.000000 0.583333
O10 O 0.000000 0.000000 0.750000
O11 O 0.666667 0.000000 0.916667
O12 O 0.500000 0.500000 0.750000
Cd1 Cd 0.000000 0.000000 0.000000
Cd2 Cd 0.666667 0.000000 0.166667
Cd3 Cd 0.333333 0.000000 0.333333
Cd4 Cd 0.500000 0.500000 0.000000
Cd5 Cd 0.166667 0.500000 0.166667
Cd6 Cd 0.833333 0.500000 0.333333
Cd7 Cd 0.000000 0.000000 0.500000
Cd8 Cd 0.666667 0.000000 0.666667
Cd9 Cd 0.333333 0.000000 0.833333
Cd10 Cd 0.500000 0.500000 0.500000
Cd11 Cd 0.166667 0.500000 0.666667
Cd12 Cd 0.833333 0.500000 0.833333
